data_4316826
loop_
_publ_author_name
'Denise Girnt'
'Peter W. Roesky'
'Andreas Geist'
'Christian M. Ruff'
'Petra J. Panak'
'Melissa A. Denecke'

_publ_contact_author
;
      Prof. Dr. Peter Roesky
      Institut f\"ur Anorganische Chemie
      KIT
      Engesserstra\&se 15
      76131 Karlsruhe 
      Bundesrepublik Deutschland
;
_publ_contact_author_fax +49/(0)7216084854
_publ_contact_author_phone +49/(0)7216086117
_publ_section_title
;
 6-(3,5-Dimethyl-1H-pyrazol-1-yl)-2,2'-bipyridine as Ligand for
 Actinide(III)/Lanthanide(III) Separation
;
_journal_name_full 'Inorganic Chemistry'
_journal_page_first 9627
_journal_page_last 9635
_journal_paper_doi 10.1021/ic101309j
_journal_volume 49
_journal_year 2010
_chemical_formula_moiety 'C17 H20 N7 O10 S Sm'
_chemical_formula_sum 'C17 H20 N7 O10 S Sm'
_chemical_formula_weight 664.81
_chemical_name_common '[Sm(dmpbipy)(NO3)3(DMSO)]'
_chemical_name_systematic
;
 ?
;
_space_group_IT_number 2
_symmetry_cell_setting triclinic
_symmetry_space_group_name_Hall '-P 1'
_symmetry_space_group_name_H-M 'P -1'
_atom_sites_solution_hydrogens geom
_atom_sites_solution_primary direct
_atom_sites_solution_secondary difmap
_audit_creation_method SHELXL-97
_cell_angle_alpha 85.30(3)
_cell_angle_beta 86.30(3)
_cell_angle_gamma 88.61(3)
_cell_formula_units_Z 2
_cell_length_a 9.4637(19)
_cell_length_b 10.825(2)
_cell_length_c 11.554(2)
_cell_measurement_reflns_used 18031
_cell_measurement_temperature 200
_cell_measurement_theta_max 28.36
_cell_measurement_theta_min 1.77
_cell_volume 1177.0(4)
_computing_cell_refinement 'STOE X-AREA'
_computing_data_collection 'STOE X-AREA'
_computing_data_reduction 'STOE X-RED'
_computing_molecular_graphics 'Diamond 2.1e'
_computing_publication_material 'WinGX32, Microsoft Word'
_computing_structure_refinement 'SHELXL-97 (Sheldrick, 1997)'
_computing_structure_solution 'SHELXS-97 (Sheldrick, 1997)'
_diffrn_ambient_temperature 200
_diffrn_detector_area_resol_mean 6.67
_diffrn_measured_fraction_theta_full 0.989
_diffrn_measured_fraction_theta_max 0.989
_diffrn_measurement_device_type 'STOE IPDS 2'
_diffrn_measurement_method 'rotation method'
_diffrn_radiation_monochromator graphite
_diffrn_radiation_source 'fine-focus sealed tube'
_diffrn_radiation_type MoK\a
_diffrn_radiation_wavelength 0.71073
_diffrn_reflns_av_R_equivalents 0.0495
_diffrn_reflns_av_sigmaI/netI 0.0382
_diffrn_reflns_limit_h_max 12
_diffrn_reflns_limit_h_min -10
_diffrn_reflns_limit_k_max 13
_diffrn_reflns_limit_k_min -14
_diffrn_reflns_limit_l_max 15
_diffrn_reflns_limit_l_min -15
_diffrn_reflns_number 13712
_diffrn_reflns_theta_full 27.91
_diffrn_reflns_theta_max 27.91
_diffrn_reflns_theta_min 1.77
_exptl_absorpt_coefficient_mu 2.651
_exptl_absorpt_correction_type none
_exptl_crystal_colour colorless
_exptl_crystal_density_diffrn 1.876
_exptl_crystal_density_method 'not measured'
_exptl_crystal_description prism
_exptl_crystal_F_000 658
_exptl_crystal_size_max 0.200
_exptl_crystal_size_mid 0.167
_exptl_crystal_size_min 0.100
_refine_diff_density_max 0.780
_refine_diff_density_min -1.046
_refine_diff_density_rms 0.095
_refine_ls_extinction_method none
_refine_ls_goodness_of_fit_ref 1.038
_refine_ls_hydrogen_treatment constr
_refine_ls_matrix_type full
_refine_ls_number_parameters 320
_refine_ls_number_reflns 5577
_refine_ls_number_restraints 0
_refine_ls_restrained_S_all 1.038
_refine_ls_R_factor_all 0.0358
_refine_ls_R_factor_gt 0.0307
_refine_ls_shift/su_max 0.001
_refine_ls_shift/su_mean 0.000
_refine_ls_structure_factor_coef Fsqd
_refine_ls_weighting_details 'calc w=1/[\s^2^(Fo^2^)+(0.0390P)^2^+1.0461P] where P=(Fo^2^+2Fc^2^)/3'
_refine_ls_weighting_scheme calc
_refine_ls_wR_factor_gt 0.0750
_refine_ls_wR_factor_ref 0.0770
_reflns_number_gt 5059
_reflns_number_total 5577
_reflns_threshold_expression >2sigma(I)
_cod_data_source_file ic101309j_si_001_2.cif
_cod_data_source_block 1
_cod_original_cell_volume 1176.9(4)
_cod_database_code 4316826

loop_
_symmetry_equiv_pos_as_xyz
'x, y, z'
'-x, -y, -z'

loop_
_atom_site_label
_atom_site_type_symbol
_atom_site_fract_x
_atom_site_fract_y
_atom_site_fract_z
_atom_site_U_iso_or_equiv
_atom_site_adp_type
_atom_site_occupancy
_atom_site_symmetry_multiplicity
_atom_site_calc_flag
_atom_site_refinement_flags
_atom_site_disorder_assembly
_atom_site_disorder_group
Sm Sm 0.715576(17) 0.802202(15) 0.771095(14) 0.03086(6) Uani 1 1 d . . .
S1 S 0.61651(10) 0.61919(8) 1.03569(8) 0.04089(19) Uani 1 1 d . . .
O4 O 0.5186(3) 0.9591(3) 0.8161(2) 0.0472(6) Uani 1 1 d . . .
N2 N 0.9523(3) 0.9045(2) 0.6882(2) 0.0312(5) Uani 1 1 d . . .
N4 N 0.8245(3) 0.7407(3) 0.5721(3) 0.0381(6) Uani 1 1 d . . .
N5 N 0.8782(4) 0.5671(3) 0.8142(3) 0.0452(7) Uani 1 1 d . . .
O7 O 0.5111(3) 0.7958(3) 0.6381(3) 0.0488(6) Uani 1 1 d . . .
O5 O 0.6632(3) 1.0110(2) 0.6706(2) 0.0429(6) Uani 1 1 d . . .
N6 N 0.5522(3) 1.0367(3) 0.7318(3) 0.0413(7) Uani 1 1 d . . .
O9 O 0.4833(3) 0.6822(3) 0.7986(3) 0.0549(7) Uani 1 1 d . . .
C6 C 1.0076(3) 0.9980(3) 0.7415(3) 0.0327(6) Uani 1 1 d . . .
O10 O 0.6733(3) 0.7383(3) 0.9714(2) 0.0470(6) Uani 1 1 d . . .
C12 C 0.9095(4) 0.6268(4) 0.4277(3) 0.0449(8) Uani 1 1 d . . .
H12 H 0.9128 0.5703 0.3711 0.054 Uiso 1 1 calc R . .
C7 C 1.1377(4) 1.0492(3) 0.7042(3) 0.0386(7) Uani 1 1 d . . .
H7 H 1.1741 1.1124 0.7427 0.046 Uiso 1 1 calc R . .
C10 C 1.0276(3) 0.8634(3) 0.5968(3) 0.0324(6) Uani 1 1 d . . .
N1 N 0.8148(3) 0.9711(3) 0.8877(3) 0.0346(6) Uani 1 1 d . . .
O8 O 0.3248(4) 0.6815(3) 0.6711(4) 0.0660(9) Uani 1 1 d . . .
O2 O 0.7527(3) 0.5690(2) 0.7818(3) 0.0464(6) Uani 1 1 d . . .
O3 O 0.9337(3) 0.6703(3) 0.8220(3) 0.0510(7) Uani 1 1 d . . .
C5 C 0.9247(3) 1.0418(3) 0.8439(3) 0.0329(6) Uani 1 1 d . . .
O6 O 0.4817(3) 1.1314(3) 0.7099(3) 0.0615(9) Uani 1 1 d . . .
C11 C 1.0188(4) 0.6988(3) 0.4539(3) 0.0405(7) Uani 1 1 d . . .
C15 C 1.1664(4) 0.6972(4) 0.4000(4) 0.0523(10) Uani 1 1 d . . .
H15A H 1.2216 0.7564 0.4339 0.078 Uiso 1 1 calc R . .
H15B H 1.1647 0.7183 0.3177 0.078 Uiso 1 1 calc R . .
H15C H 1.2078 0.6159 0.4136 0.078 Uiso 1 1 calc R . .
O1 O 0.9410(4) 0.4697(3) 0.8372(4) 0.0752(10) Uani 1 1 d . . .
N3 N 0.9654(3) 0.7678(3) 0.5418(3) 0.0356(6) Uani 1 1 d . . .
C14 C 0.6490(5) 0.5989(4) 0.5055(4) 0.0547(11) Uani 1 1 d . . .
H14A H 0.5884 0.6344 0.5644 0.082 Uiso 1 1 calc R . .
H14B H 0.6569 0.5108 0.5231 0.082 Uiso 1 1 calc R . .
H14C H 0.6095 0.6158 0.4312 0.082 Uiso 1 1 calc R . .
N7 N 0.4361(3) 0.7197(3) 0.7021(3) 0.0430(7) Uiso 1 1 d . . .
C13 C 0.7925(4) 0.6543(4) 0.5019(3) 0.0416(8) Uani 1 1 d . . .
C1 C 0.7414(4) 1.0070(3) 0.9840(3) 0.0387(7) Uani 1 1 d . . .
H1 H 0.6667 0.9585 1.0159 0.046 Uiso 1 1 calc R . .
C8 C 1.2119(4) 1.0045(4) 0.6091(3) 0.0405(8) Uani 1 1 d . . .
H8 H 1.2992 1.0374 0.5831 0.049 Uiso 1 1 calc R . .
C9 C 1.1570(4) 0.9118(4) 0.5529(3) 0.0404(7) Uani 1 1 d . . .
H9 H 1.2045 0.8822 0.4875 0.048 Uiso 1 1 calc R . .
C2 C 0.7715(4) 1.1113(4) 1.0369(3) 0.0428(8) Uani 1 1 d . . .
H2 H 0.7184 1.1321 1.1033 0.051 Uiso 1 1 calc R . .
C3 C 0.8809(4) 1.1845(4) 0.9908(4) 0.0467(9) Uani 1 1 d . . .
H3 H 0.9028 1.2560 1.0249 0.056 Uiso 1 1 calc R . .
C4 C 0.9576(4) 1.1496(4) 0.8928(3) 0.0430(8) Uani 1 1 d . . .
H4 H 1.0315 1.1983 0.8595 0.052 Uiso 1 1 calc R . .
C17 C 0.4536(6) 0.6602(5) 1.1046(6) 0.0696(15) Uani 1 1 d . . .
H17A H 0.3838 0.6730 1.0479 0.104 Uiso 1 1 calc R . .
H17B H 0.4635 0.7351 1.1421 0.104 Uiso 1 1 calc R . .
H17C H 0.4242 0.5948 1.1617 0.104 Uiso 1 1 calc R . .
C16 C 0.7154(7) 0.6012(6) 1.1623(6) 0.095(2) Uani 1 1 d . . .
H16A H 0.8116 0.5782 1.1407 0.143 Uiso 1 1 calc R . .
H16B H 0.6742 0.5376 1.2159 0.143 Uiso 1 1 calc R . .
H16C H 0.7139 0.6780 1.1984 0.143 Uiso 1 1 calc R . .

loop_
_atom_site_aniso_label
_atom_site_aniso_U_11
_atom_site_aniso_U_22
_atom_site_aniso_U_33
_atom_site_aniso_U_23
_atom_site_aniso_U_13
_atom_site_aniso_U_12
Sm 0.03216(9) 0.03019(9) 0.03002(9) -0.00218(6) 0.00157(6) -0.00654(6)
S1 0.0489(5) 0.0344(4) 0.0390(4) -0.0018(3) 0.0023(4) -0.0098(4)
O4 0.0406(14) 0.0596(17) 0.0415(14) -0.0094(13) 0.0065(11) -0.0102(12)
N2 0.0311(13) 0.0308(13) 0.0312(13) -0.0008(10) 0.0010(10) -0.0009(10)
N4 0.0372(15) 0.0390(15) 0.0385(15) -0.0061(12) -0.0004(12) -0.0069(12)
N5 0.0524(19) 0.0339(15) 0.0475(18) -0.0006(13) 0.0051(15) 0.0044(13)
O7 0.0536(16) 0.0479(15) 0.0453(15) -0.0044(12) -0.0015(12) -0.0092(12)
O5 0.0380(13) 0.0426(13) 0.0466(15) 0.0004(11) 0.0060(11) -0.0041(11)
N6 0.0341(14) 0.0385(15) 0.0532(19) -0.0128(14) -0.0053(13) -0.0017(12)
O9 0.0502(16) 0.0588(18) 0.0556(18) 0.0100(14) -0.0153(14) -0.0173(13)
C6 0.0335(15) 0.0328(15) 0.0315(15) 0.0004(12) -0.0028(12) -0.0033(12)
O10 0.0639(17) 0.0415(14) 0.0347(13) 0.0004(11) 0.0038(12) -0.0154(12)
C12 0.054(2) 0.0417(19) 0.0404(19) -0.0094(15) -0.0047(16) -0.0007(16)
C7 0.0359(17) 0.0403(17) 0.0396(18) -0.0022(14) -0.0004(14) -0.0089(14)
C10 0.0331(15) 0.0327(15) 0.0308(15) 0.0003(12) -0.0008(12) 0.0003(12)
N1 0.0335(13) 0.0349(14) 0.0351(14) -0.0024(11) 0.0014(11) -0.0057(11)
O8 0.0503(17) 0.063(2) 0.087(3) 0.0015(17) -0.0290(17) -0.0154(15)
O2 0.0537(16) 0.0385(13) 0.0473(15) -0.0062(11) 0.0015(12) -0.0077(12)
O3 0.0472(15) 0.0450(15) 0.0605(18) 0.0021(13) -0.0064(13) -0.0061(12)
C5 0.0323(15) 0.0321(15) 0.0346(16) -0.0021(12) -0.0020(12) -0.0054(12)
O6 0.0536(17) 0.0455(16) 0.088(2) -0.0181(16) -0.0161(17) 0.0138(13)
C11 0.0442(19) 0.0414(18) 0.0354(17) -0.0046(14) 0.0008(14) 0.0023(15)
C15 0.047(2) 0.058(2) 0.053(2) -0.019(2) 0.0076(18) 0.0033(18)
O1 0.081(2) 0.0492(18) 0.093(3) 0.0023(18) -0.004(2) 0.0194(17)
N3 0.0345(14) 0.0365(14) 0.0352(14) -0.0031(11) 0.0017(11) -0.0007(11)
C14 0.051(2) 0.055(2) 0.061(3) -0.023(2) -0.0003(19) -0.0134(19)
C13 0.048(2) 0.0418(18) 0.0366(18) -0.0090(14) -0.0027(15) -0.0040(15)
C1 0.0409(18) 0.0397(17) 0.0349(17) -0.0030(14) 0.0050(14) -0.0063(14)
C8 0.0312(16) 0.0460(19) 0.0430(19) 0.0035(15) 0.0020(14) -0.0078(14)
C9 0.0376(17) 0.0450(19) 0.0375(18) -0.0017(15) 0.0041(14) -0.0014(14)
C2 0.0464(19) 0.0450(19) 0.0373(18) -0.0083(15) 0.0004(15) -0.0006(15)
C3 0.051(2) 0.0436(19) 0.048(2) -0.0168(17) -0.0004(17) -0.0097(16)
C4 0.0415(18) 0.0434(19) 0.045(2) -0.0079(16) 0.0028(15) -0.0109(15)
C17 0.066(3) 0.049(2) 0.092(4) -0.014(2) 0.025(3) -0.016(2)
C16 0.091(4) 0.097(5) 0.095(5) 0.050(4) -0.048(4) -0.038(4)

loop_
_atom_type_symbol
_atom_type_description
_atom_type_scat_dispersion_real
_atom_type_scat_dispersion_imag
_atom_type_scat_source
C C 0.0033 0.0016 'International Tables Vol C Tables 4.2.6.8 and 6.1.1.4'
Sm Sm -0.1638 3.4418 'International Tables Vol C Tables 4.2.6.8 and 6.1.1.4'
O O 0.0106 0.0060 'International Tables Vol C Tables 4.2.6.8 and 6.1.1.4'
N N 0.0061 0.0033 'International Tables Vol C Tables 4.2.6.8 and 6.1.1.4'
S S 0.1246 0.1234 'International Tables Vol C Tables 4.2.6.8 and 6.1.1.4'
H H 0.0000 0.0000 'International Tables Vol C Tables 4.2.6.8 and 6.1.1.4'

loop_
_geom_angle_atom_site_label_1
_geom_angle_atom_site_label_2
_geom_angle_atom_site_label_3
_geom_angle
_geom_angle_site_symmetry_1
_geom_angle_site_symmetry_3
_geom_angle_publ_flag
O10 Sm O5 127.42(10) . . ?
O10 Sm O2 75.81(10) . . ?
O5 Sm O2 154.57(10) . . ?
O10 Sm O4 82.48(10) . . ?
O5 Sm O4 50.19(9) . . ?
O2 Sm O4 138.58(9) . . ?
O10 Sm O7 118.36(10) . . ?
O5 Sm O7 68.00(9) . . ?
O2 Sm O7 92.77(10) . . ?
O4 Sm O7 67.24(9) . . ?
O10 Sm O3 75.75(11) . . ?
O5 Sm O3 137.61(9) . . ?
O2 Sm O3 50.02(9) . . ?
O4 Sm O3 152.96(10) . . ?
O7 Sm O3 137.91(10) . . ?
O10 Sm O9 71.21(10) . . ?
O5 Sm O9 107.92(10) . . ?
O2 Sm O9 66.68(10) . . ?
O4 Sm O9 73.10(10) . . ?
O7 Sm O9 49.50(9) . . ?
O3 Sm O9 113.60(10) . . ?
O10 Sm N1 72.73(9) . . ?
O5 Sm N1 71.18(9) . . ?
O2 Sm N1 131.94(10) . . ?
O4 Sm N1 71.00(9) . . ?
O7 Sm N1 134.16(10) . . ?
O3 Sm N1 87.17(10) . . ?
O9 Sm N1 131.51(10) . . ?
O10 Sm N4 145.58(10) . . ?
O5 Sm N4 86.90(10) . . ?
O2 Sm N4 71.19(10) . . ?
O4 Sm N4 129.69(10) . . ?
O7 Sm N4 73.35(10) . . ?
O3 Sm N4 75.75(11) . . ?
O9 Sm N4 103.52(10) . . ?
N1 Sm N4 124.41(9) . . ?
O10 Sm N2 122.19(10) . . ?
O5 Sm N2 70.45(9) . . ?
O2 Sm N2 108.01(9) . . ?
O4 Sm N2 113.41(9) . . ?
O7 Sm N2 118.97(9) . . ?
O3 Sm N2 67.25(9) . . ?
O9 Sm N2 164.94(10) . . ?
N1 Sm N2 62.92(9) . . ?
N4 Sm N2 61.66(9) . . ?
O10 Sm N6 105.69(10) . . ?
O5 Sm N6 25.10(9) . . ?
O2 Sm N6 155.00(9) . . ?
O4 Sm N6 25.12(9) . . ?
O7 Sm N6 64.17(9) . . ?
O3 Sm N6 154.98(9) . . ?
O9 Sm N6 89.85(10) . . ?
N1 Sm N6 70.01(9) . . ?
N4 Sm N6 108.32(10) . . ?
N2 Sm N6 92.46(9) . . ?
O10 Sm N5 73.46(10) . . ?
O5 Sm N5 155.60(9) . . ?
O2 Sm N5 25.11(9) . . ?
O4 Sm N5 154.13(10) . . ?
O7 Sm N5 116.26(10) . . ?
O3 Sm N5 24.94(9) . . ?
O9 Sm N5 89.95(10) . . ?
N1 Sm N5 109.54(10) . . ?
N4 Sm N5 72.53(10) . . ?
N2 Sm N5 87.94(9) . . ?
N6 Sm N5 179.15(9) . . ?
O10 S1 C17 105.9(2) . . ?
O10 S1 C16 103.5(2) . . ?
C17 S1 C16 97.5(4) . . ?
N6 O4 Sm 95.9(2) . . ?
C10 N2 C6 117.3(3) . . ?
C10 N2 Sm 122.0(2) . . ?
C6 N2 Sm 120.6(2) . . ?
C13 N4 N3 105.0(3) . . ?
C13 N4 Sm 133.1(2) . . ?
N3 N4 Sm 118.5(2) . . ?
O1 N5 O3 122.0(4) . . ?
O1 N5 O2 121.1(4) . . ?
O3 N5 O2 116.9(3) . . ?
O1 N5 Sm 176.7(3) . . ?
O3 N5 Sm 58.91(19) . . ?
O2 N5 Sm 58.04(17) . . ?
N7 O7 Sm 97.3(2) . . ?
N6 O5 Sm 97.7(2) . . ?
O6 N6 O4 122.3(4) . . ?
O6 N6 O5 121.7(4) . . ?
O4 N6 O5 116.0(3) . . ?
O6 N6 Sm 176.3(3) . . ?
O4 N6 Sm 58.99(18) . . ?
O5 N6 Sm 57.16(18) . . ?
N7 O9 Sm 96.6(2) . . ?
N2 C6 C7 122.1(3) . . ?
N2 C6 C5 117.1(3) . . ?
C7 C6 C5 120.8(3) . . ?
S1 O10 Sm 132.84(16) . . ?
C11 C12 C13 107.3(3) . . ?
C8 C7 C6 118.8(3) . . ?
N2 C10 C9 123.9(3) . . ?
N2 C10 N3 115.8(3) . . ?
C9 C10 N3 120.3(3) . . ?
C1 N1 C5 117.4(3) . . ?
C1 N1 Sm 120.0(2) . . ?
C5 N1 Sm 121.4(2) . . ?
N5 O2 Sm 96.8(2) . . ?
N5 O3 Sm 96.2(2) . . ?
N1 C5 C4 121.5(3) . . ?
N1 C5 C6 116.5(3) . . ?
C4 C5 C6 122.0(3) . . ?
N3 C11 C12 105.9(3) . . ?
N3 C11 C15 127.7(3) . . ?
C12 C11 C15 126.4(3) . . ?
C11 N3 N4 111.2(3) . . ?
C11 N3 C10 130.4(3) . . ?
N4 N3 C10 118.2(3) . . ?
O8 N7 O9 121.6(4) . . ?
O8 N7 O7 121.9(4) . . ?
O9 N7 O7 116.6(3) . . ?
O8 N7 Sm 177.0(3) . . ?
O9 N7 Sm 58.67(18) . . ?
O7 N7 Sm 57.92(18) . . ?
N4 C13 C12 110.7(3) . . ?
N4 C13 C14 122.7(3) . . ?
C12 C13 C14 126.7(3) . . ?
N1 C1 C2 123.3(3) . . ?
C9 C8 C7 120.0(3) . . ?
C8 C9 C10 117.8(3) . . ?
C3 C2 C1 119.3(4) . . ?
C2 C3 C4 118.5(3) . . ?
C3 C4 C5 120.1(3) . . ?

loop_
_geom_bond_atom_site_label_1
_geom_bond_atom_site_label_2
_geom_bond_distance
_geom_bond_site_symmetry_2
_geom_bond_publ_flag
Sm O10 2.372(3) . ?
Sm O5 2.509(3) . ?
Sm O2 2.534(3) . ?
Sm O4 2.549(3) . ?
Sm O7 2.553(3) . ?
Sm O3 2.554(3) . ?
Sm O9 2.569(3) . ?
Sm N1 2.587(3) . ?
Sm N4 2.589(3) . ?
Sm N2 2.613(3) . ?
Sm N6 2.959(3) . ?
Sm N5 2.965(3) . ?
S1 O10 1.526(3) . ?
S1 C17 1.754(5) . ?
S1 C16 1.782(6) . ?
O4 N6 1.263(4) . ?
N2 C10 1.337(4) . ?
N2 C6 1.359(4) . ?
N4 C13 1.339(4) . ?
N4 N3 1.388(4) . ?
N5 O1 1.217(5) . ?
N5 O3 1.258(4) . ?
N5 O2 1.267(5) . ?
O7 N7 1.261(4) . ?
O5 N6 1.267(4) . ?
N6 O6 1.227(4) . ?
O9 N7 1.260(4) . ?
C6 C7 1.391(5) . ?
C6 C5 1.481(5) . ?
C12 C11 1.373(5) . ?
C12 C13 1.397(6) . ?
C7 C8 1.381(5) . ?
C10 C9 1.392(5) . ?
C10 N3 1.417(4) . ?
N1 C1 1.352(5) . ?
N1 C5 1.353(4) . ?
O8 N7 1.227(4) . ?
C5 C4 1.388(5) . ?
C11 N3 1.373(5) . ?
C11 C15 1.493(5) . ?
C14 C13 1.495(5) . ?
C1 C2 1.372(5) . ?
C8 C9 1.369(5) . ?
C2 C3 1.372(6) . ?
C3 C4 1.379(5) . ?
